data_7712891
loop_
_publ_author_name
'Brotsman, Victor A.'
'Tamm, Nadezhda B.'
'Ioffe, Ilya N.'
'Eliseev, Andrei A.'
'Goryunkov, Alexey A.'
'Lyssenko, Konstantin A.'
'Troyanov, Sergey I.'

_publ_section_title
;
 Dimeric and 1D polymeric low-chlorinated C<sub>60</sub> fullerenes,
 (C<sub>60</sub>Cl<sub>5</sub>)<sub>2</sub> and
 (C<sub>60</sub>Cl<sub>4</sub>)<sub>&#x221e;</sub>.
;
_journal_name_full 'Dalton transactions (Cambridge, England : 2003)'
_journal_paper_doi 10.1039/d3dt00887h
_journal_year 2023
_chemical_formula_sum 'C60 Cl7 Sb'
_chemical_formula_weight 1090.50
_space_group_crystal_system monoclinic
_space_group_IT_number 4
_space_group_name_Hall 'P 2yb'
_space_group_name_H-M_alt 'P 1 21 1'
_audit_creation_method SHELXL-2018/3
_audit_update_record
;
2023-03-10 deposited with the CCDC.	2023-04-21 downloaded from the CCDC.
;
_cell_angle_alpha 90
_cell_angle_beta 104.11(3)
_cell_angle_gamma 90
_cell_formula_units_Z 2
_cell_length_a 11.919(2)
_cell_length_b 12.101(2)
_cell_length_c 12.228(2)
_cell_measurement_reflns_used 3763
_cell_measurement_temperature 110(2)
_cell_measurement_theta_max 27.22
_cell_measurement_theta_min 2.22
_cell_volume 1710.5(5)
_computing_structure_refinement 'SHELXL-2018/3 (Sheldrick, 2018)'
_diffrn_ambient_temperature 110(2)
_diffrn_measured_fraction_theta_full 0.991
_diffrn_measured_fraction_theta_max 0.959
_diffrn_radiation_type MoK\a
_diffrn_radiation_wavelength 0.71073
_diffrn_reflns_av_R_equivalents 0.0794
_diffrn_reflns_av_unetI/netI 0.1545
_diffrn_reflns_Laue_measured_fraction_full 0.991
_diffrn_reflns_Laue_measured_fraction_max 0.959
_diffrn_reflns_limit_h_max 18
_diffrn_reflns_limit_h_min -12
_diffrn_reflns_limit_k_max 12
_diffrn_reflns_limit_k_min -19
_diffrn_reflns_limit_l_max 18
_diffrn_reflns_limit_l_min -19
_diffrn_reflns_number 15264
_diffrn_reflns_point_group_measured_fraction_full 0.723
_diffrn_reflns_point_group_measured_fraction_max 0.687
_diffrn_reflns_theta_full 25.242
_diffrn_reflns_theta_max 34.081
_diffrn_reflns_theta_min 2.405
_exptl_absorpt_coefficient_mu 1.410
_exptl_absorpt_correction_T_max 0.1621
_exptl_absorpt_correction_T_min 0.1088
_exptl_absorpt_correction_type multi-scan
_exptl_absorpt_process_details
;
 SADABS 2016/2: Krause, L., Herbst-Irmer, R., Sheldrick G.M. & Stalke D.,
 J. Appl. Cryst. 48 (2015) 3-10
;
_exptl_crystal_colour red
_exptl_crystal_density_diffrn 2.118
_exptl_crystal_description prism
_exptl_crystal_F_000 1060
_exptl_crystal_size_max 0.230
_exptl_crystal_size_mid 0.120
_exptl_crystal_size_min 0.100
_refine_diff_density_max 2.719
_refine_diff_density_min -1.381
_refine_diff_density_rms 0.217
_refine_ls_abs_structure_details
;
 Refined as an inversion twin.
;
_refine_ls_abs_structure_Flack 0.28(6)
_refine_ls_extinction_method none
_refine_ls_goodness_of_fit_ref 1.002
_refine_ls_hydrogen_treatment undef
_refine_ls_matrix_type full
_refine_ls_number_parameters 614
_refine_ls_number_reflns 9629
_refine_ls_number_restraints 13
_refine_ls_restrained_S_all 1.002
_refine_ls_R_factor_all 0.1069
_refine_ls_R_factor_gt 0.0769
_refine_ls_shift/su_max 0.058
_refine_ls_shift/su_mean 0.004
_refine_ls_structure_factor_coef Fsqd
_refine_ls_weighting_details 'w=1/[\s^2^(Fo^2^)+(0.0500P)^2^+5.0000P] where P=(Fo^2^+2Fc^2^)/3'
_refine_ls_weighting_scheme calc
_refine_ls_wR_factor_gt 0.1668
_refine_ls_wR_factor_ref 0.1856
_reflns_Friedel_coverage 0.378
_reflns_Friedel_fraction_full 0.425
_reflns_Friedel_fraction_max 0.392
_reflns_number_gt 6886
_reflns_number_total 9629
_reflns_threshold_expression 'I > 2\s(I)'
_cod_data_source_file d3dt00887h2.cif
_cod_data_source_block C60Cl4
_cod_original_cell_volume 1710.3(6)
_cod_original_sg_symbol_H-M 'P 21'
_cod_database_code 7712891
_shelx_shelxl_version_number 2018/3
_shelx_space_group_comment
;
The symmetry employed for this shelxl refinement is uniquely defined
by the following loop, which should always be used as a source of
symmetry information in preference to the above space-group names.
They are only intended as comments.
;
_shelx_estimated_absorpt_t_min 0.737
_shelx_estimated_absorpt_t_max 0.872

loop_
_space_group_symop_operation_xyz
'x, y, z'
'-x, y+1/2, -z'

loop_
_atom_site_label
_atom_site_type_symbol
_atom_site_fract_x
_atom_site_fract_y
_atom_site_fract_z
_atom_site_U_iso_or_equiv
_atom_site_adp_type
_atom_site_occupancy
_atom_site_site_symmetry_order
_atom_site_calc_flag
_atom_site_refinement_flags_posn
_atom_site_refinement_flags_adp
_atom_site_refinement_flags_occupancy
_atom_site_disorder_assembly
_atom_site_disorder_group
Sb1 Sb 0.00804(4) 0.48319(8) 0.42784(4) 0.01550(12) Uani 1 1 d . . . . .
Cl1 Cl 0.62656(19) 0.52664(18) 1.25704(17) 0.0165(4) Uani 1 1 d . . . . .
Cl2 Cl 0.8190(2) 0.2863(2) 1.2443(2) 0.0162(5) Uani 1 1 d . . . . .
Cl3 Cl 0.8273(2) 0.6730(2) 1.2481(2) 0.0163(5) Uani 1 1 d . . . . .
Cl4 Cl 0.25093(16) 0.4735(2) 0.91934(17) 0.0172(4) Uani 1 1 d . . . . .
Cl5 Cl 0.11740(16) 0.4830(3) 0.29131(15) 0.0194(3) Uani 1 1 d . . . . .
Cl6 Cl 0.1196(3) 0.3489(2) 0.5423(3) 0.0270(6) Uani 1 1 d . . . . .
Cl7 Cl 0.1062(3) 0.6322(2) 0.5292(3) 0.0273(6) Uani 1 1 d . . . . .
C1 C 0.6553(8) 0.5336(7) 1.1162(8) 0.0137(16) Uani 1 1 d . . . . .
C2 C 0.5458(9) 0.5730(8) 1.0290(8) 0.0128(17) Uani 1 1 d . . . . .
C3 C 0.4877(6) 0.4796(9) 0.9824(5) 0.0109(11) Uani 1 1 d . . . . .
C4 C 0.5601(10) 0.3817(9) 1.0198(9) 0.0169(19) Uani 1 1 d . . . . .
C5 C 0.6615(9) 0.4109(8) 1.0860(8) 0.0156(18) Uani 1 1 d . . . . .
C6 C 0.7700(9) 0.3484(8) 1.1042(9) 0.0138(18) Uani 1 1 d . . . . .
C7 C 0.8634(9) 0.4230(8) 1.0801(9) 0.0119(17) Uani 1 1 d . . . . .
C8 C 0.8614(9) 0.5340(9) 1.0842(8) 0.0122(17) Uani 1 1 d . . . . .
C9 C 0.7664(9) 0.6041(9) 1.1130(10) 0.0158(19) Uani 1 1 d . . . . .
C10 C 0.7463(9) 0.6926(8) 1.0230(8) 0.0142(18) Uani 1 1 d . . . . .
C11 C 0.6419(10) 0.7288(8) 0.9614(9) 0.017(2) Uani 1 1 d . . . . .
C12 C 0.5234(9) 0.6853(8) 0.9763(9) 0.0133(17) Uani 1 1 d . . . . .
C13 C 0.4604(9) 0.6712(8) 0.8523(9) 0.0146(18) Uani 1 1 d . . . . .
C14 C 0.3974(9) 0.5799(8) 0.8088(9) 0.0122(17) Uani 1 1 d . . . . .
C15 C 0.3891(6) 0.4794(10) 0.8800(5) 0.0112(11) Uani 1 1 d . U . . .
C16 C 0.4041(9) 0.3843(8) 0.8027(9) 0.0121(17) Uani 1 1 d . . . . .
C17 C 0.4704(9) 0.2928(8) 0.8390(8) 0.0122(17) Uani 1 1 d . U . . .
C18 C 0.5375(9) 0.2710(8) 0.9602(9) 0.0131(17) Uani 1 1 d . . . . .
C19 C 0.6514(9) 0.2288(9) 0.9441(10) 0.0164(19) Uani 1 1 d . . . . .
C20 C 0.7576(10) 0.2643(9) 1.0089(9) 0.0168(19) Uani 1 1 d . . . . .
C21 C 0.8551(9) 0.2730(8) 0.9599(9) 0.0143(18) Uani 1 1 d . . . . .
C22 C 0.9199(9) 0.3672(8) 1.0028(9) 0.0120(17) Uani 1 1 d . . . . .
C23 C 0.9763(8) 0.4304(9) 0.9349(9) 0.0129(17) Uani 1 1 d . . . . .
C24 C 0.9735(10) 0.5483(8) 0.9392(9) 0.0164(19) Uani 1 1 d . . . . .
C25 C 0.9144(10) 0.5984(8) 1.0112(10) 0.0154(19) Uani 1 1 d . . . . .
C26 C 0.8425(10) 0.6952(9) 0.9732(9) 0.0156(18) Uani 1 1 d . . . . .
C27 C 0.8370(10) 0.7374(8) 0.8667(10) 0.018(2) Uani 1 1 d . . . . .
C28 C 0.7229(11) 0.7735(8) 0.8003(10) 0.020(2) Uani 1 1 d . . . . .
C29 C 0.6294(9) 0.7683(7) 0.8496(9) 0.0135(17) Uani 1 1 d . . . . .
C30 C 0.5177(9) 0.7325(9) 0.7792(9) 0.0151(18) Uani 1 1 d . . . . .
C31 C 0.5064(10) 0.7037(8) 0.6696(9) 0.0162(19) Uani 1 1 d . . . . .
C32 C 0.4404(10) 0.6062(9) 0.6236(9) 0.0166(19) Uani 1 1 d . . . . .
C33 C 0.3892(9) 0.5459(8) 0.6934(9) 0.0134(18) Uani 1 1 d . . . . .
C34 C 0.3926(9) 0.4261(8) 0.6919(8) 0.0117(17) Uani 1 1 d . . . . .
C35 C 0.4462(10) 0.3721(8) 0.6160(9) 0.0141(18) Uani 1 1 d . . . . .
C36 C 0.5150(10) 0.2787(8) 0.6523(9) 0.0151(18) Uani 1 1 d . . . . .
C37 C 0.5308(10) 0.2399(8) 0.7627(10) 0.020(2) Uani 1 1 d . . . . .
C38 C 0.6428(10) 0.2013(8) 0.8263(8) 0.017(2) Uani 1 1 d . . . . .
C39 C 0.7360(10) 0.2020(9) 0.7804(10) 0.019(2) Uani 1 1 d . . . . .
C40 C 0.8454(10) 0.2395(9) 0.8464(9) 0.017(2) Uani 1 1 d . . . . .
C41 C 0.9018(9) 0.3075(7) 0.7757(9) 0.0151(18) Uani 1 1 d . . . . .
C42 C 0.9664(9) 0.3974(9) 0.8189(10) 0.017(2) Uani 1 1 d . . . . .
C43 C 0.9572(7) 0.4979(9) 0.7527(8) 0.0186(19) Uani 1 1 d . . . . .
C44 C 0.9613(10) 0.5898(9) 0.8254(9) 0.0161(19) Uani 1 1 d . . . . .
C45 C 0.8940(8) 0.6847(7) 0.7906(8) 0.0131(17) Uani 1 1 d . . . . .
C46 C 0.8159(8) 0.6879(8) 0.6783(8) 0.0161(17) Uani 1 1 d . . . . .
C47 C 0.7121(9) 0.7443(8) 0.6860(9) 0.0172(19) Uani 1 1 d . . . . .
C48 C 0.6051(9) 0.7077(8) 0.6191(8) 0.0161(18) Uani 1 1 d . . . . .
C49 C 0.6030(10) 0.6146(9) 0.5451(8) 0.019(2) Uani 1 1 d . . . . .
C50 C 0.4971(9) 0.5507(9) 0.5454(9) 0.0169(19) Uani 1 1 d . . . . .
C51 C 0.5027(10) 0.4379(10) 0.5447(9) 0.020(2) Uani 1 1 d . . . . .
C52 C 0.6051(10) 0.3810(10) 0.5350(9) 0.023(2) Uani 1 1 d . . . . .
C53 C 0.6169(10) 0.2818(9) 0.6031(9) 0.019(2) Uani 1 1 d . . . . .
C54 C 0.7246(10) 0.2454(8) 0.6651(9) 0.018(2) Uani 1 1 d . . . . .
C55 C 0.8263(9) 0.3103(8) 0.6632(9) 0.0157(18) Uani 1 1 d . . . . .
C56 C 0.8170(10) 0.4049(9) 0.5985(9) 0.021(2) Uani 1 1 d . . . . .
C57 C 0.8842(7) 0.4998(10) 0.6431(7) 0.021(2) Uani 1 1 d . . . . .
C58 C 0.8134(10) 0.5988(9) 0.6058(8) 0.0195(19) Uani 1 1 d . . . . .
C59 C 0.7018(10) 0.5623(9) 0.5381(9) 0.022(2) Uani 1 1 d . . . . .
C60 C 0.7062(9) 0.4420(9) 0.5341(8) 0.0183(18) Uani 1 1 d . . . . .

loop_
_atom_site_aniso_label
_atom_site_aniso_U_11
_atom_site_aniso_U_22
_atom_site_aniso_U_33
_atom_site_aniso_U_23
_atom_site_aniso_U_13
_atom_site_aniso_U_12
Sb1 0.0140(2) 0.0168(2) 0.0158(2) 0.0009(3) 0.00401(15) -0.0005(3)
Cl1 0.0197(10) 0.0162(8) 0.0146(8) -0.0003(7) 0.0063(7) 0.0019(7)
Cl2 0.0185(12) 0.0152(10) 0.0141(10) 0.0039(7) 0.0025(8) 0.0030(8)
Cl3 0.0201(13) 0.0144(10) 0.0138(10) -0.0039(8) 0.0030(8) -0.0033(8)
Cl4 0.0105(8) 0.0194(10) 0.0223(8) 0.0033(9) 0.0048(6) 0.0013(8)
Cl5 0.0231(9) 0.0193(8) 0.0179(7) -0.0014(11) 0.0091(6) -0.0009(12)
Cl6 0.0314(16) 0.0237(13) 0.0269(13) 0.0094(10) 0.0089(11) 0.0072(10)
Cl7 0.0394(17) 0.0191(12) 0.0266(13) -0.0077(9) 0.0146(12) -0.0088(10)
C1 0.008(4) 0.012(4) 0.018(4) 0.000(3) -0.002(3) 0.004(3)
C2 0.009(4) 0.020(4) 0.010(4) -0.005(3) 0.004(3) 0.007(3)
C3 0.011(3) 0.009(3) 0.014(3) -0.003(4) 0.006(2) -0.004(4)
C4 0.018(5) 0.015(4) 0.017(4) -0.002(3) 0.003(3) -0.006(3)
C5 0.015(4) 0.014(4) 0.020(4) 0.006(3) 0.008(3) 0.004(3)
C6 0.011(4) 0.012(4) 0.019(4) 0.007(3) 0.003(3) 0.000(3)
C7 0.006(4) 0.010(4) 0.019(4) 0.005(3) 0.001(3) 0.003(3)
C8 0.008(4) 0.021(4) 0.009(4) 0.003(3) 0.003(3) 0.005(3)
C9 0.009(5) 0.015(4) 0.020(4) -0.007(3) -0.003(3) 0.000(3)
C10 0.017(5) 0.012(4) 0.012(4) -0.006(3) 0.001(3) 0.001(3)
C11 0.020(5) 0.011(4) 0.018(4) -0.005(3) -0.001(3) 0.009(3)
C12 0.007(4) 0.011(3) 0.021(4) 0.003(3) 0.001(3) 0.002(3)
C13 0.016(4) 0.010(3) 0.017(4) -0.001(3) 0.003(3) 0.003(3)
C14 0.008(5) 0.014(4) 0.013(4) -0.004(3) -0.001(3) 0.001(3)
C15 0.0103(15) 0.0118(15) 0.0124(14) 0.0004(12) 0.0043(10) -0.0002(12)
C16 0.009(5) 0.008(3) 0.020(4) -0.002(3) 0.004(3) 0.000(3)
C17 0.012(2) 0.0117(19) 0.0125(19) 0.0001(11) 0.0018(12) -0.0007(11)
C18 0.014(5) 0.007(3) 0.019(4) 0.006(3) 0.005(3) -0.001(3)
C19 0.007(4) 0.014(4) 0.025(5) 0.008(3) -0.002(3) 0.003(3)
C20 0.015(5) 0.020(4) 0.015(4) 0.003(3) 0.003(3) 0.002(3)
C21 0.010(4) 0.010(4) 0.021(4) 0.003(3) -0.001(3) 0.003(3)
C22 0.009(5) 0.012(4) 0.014(4) 0.003(3) 0.000(3) -0.001(3)
C23 0.004(4) 0.019(4) 0.016(4) -0.005(3) 0.003(3) 0.004(3)
C24 0.018(5) 0.011(4) 0.018(4) -0.001(3) 0.001(4) -0.001(3)
C25 0.011(5) 0.011(4) 0.021(5) 0.003(3) -0.002(4) -0.005(3)
C26 0.012(5) 0.017(4) 0.017(4) -0.001(3) 0.003(3) -0.001(3)
C27 0.016(5) 0.009(4) 0.027(5) 0.000(3) 0.003(4) -0.005(3)
C28 0.023(6) 0.009(4) 0.024(5) 0.004(3) -0.003(4) -0.008(3)
C29 0.011(4) 0.007(3) 0.021(4) 0.005(3) 0.003(3) 0.002(3)
C30 0.006(4) 0.016(4) 0.019(4) 0.000(3) -0.005(3) 0.002(3)
C31 0.016(5) 0.012(4) 0.018(4) 0.001(3) -0.001(3) 0.000(3)
C32 0.014(5) 0.021(5) 0.010(4) -0.001(3) -0.006(3) 0.003(3)
C33 0.008(5) 0.013(4) 0.016(4) 0.001(3) -0.003(3) 0.005(3)
C34 0.014(5) 0.009(4) 0.012(4) -0.005(3) 0.003(3) 0.002(3)
C35 0.017(5) 0.011(4) 0.015(4) -0.005(3) 0.005(3) 0.002(3)
C36 0.015(5) 0.013(4) 0.018(4) -0.008(3) 0.006(3) -0.001(3)
C37 0.020(5) 0.007(4) 0.029(5) -0.009(3) 0.001(4) -0.001(3)
C38 0.022(5) 0.012(4) 0.015(4) 0.000(3) -0.002(3) 0.002(3)
C39 0.010(5) 0.016(4) 0.028(5) -0.010(4) 0.001(4) 0.008(3)
C40 0.019(5) 0.015(4) 0.016(4) -0.006(3) 0.000(3) 0.006(3)
C41 0.013(4) 0.009(4) 0.027(5) -0.004(3) 0.011(3) 0.004(3)
C42 0.005(4) 0.020(4) 0.027(5) -0.008(4) 0.002(3) 0.000(3)
C43 0.009(3) 0.025(6) 0.025(4) -0.002(3) 0.011(3) 0.004(3)
C44 0.017(5) 0.017(4) 0.017(4) 0.002(3) 0.009(3) -0.006(3)
C45 0.011(4) 0.007(3) 0.020(4) 0.006(3) 0.001(3) -0.003(3)
C46 0.013(4) 0.016(4) 0.020(4) 0.005(3) 0.004(3) -0.003(3)
C47 0.017(5) 0.015(4) 0.019(4) 0.008(3) 0.002(3) -0.004(3)
C48 0.015(5) 0.017(4) 0.015(4) 0.008(3) 0.001(3) 0.008(3)
C49 0.022(5) 0.030(5) 0.005(3) 0.005(3) 0.000(3) 0.003(4)
C50 0.012(5) 0.026(5) 0.011(4) 0.006(3) -0.001(3) 0.004(3)
C51 0.024(5) 0.023(4) 0.009(4) -0.006(3) -0.002(3) -0.004(4)
C52 0.022(6) 0.032(6) 0.014(4) -0.009(4) 0.003(4) 0.001(4)
C53 0.024(5) 0.018(4) 0.017(4) -0.013(3) 0.007(4) -0.004(4)
C54 0.022(5) 0.016(4) 0.021(4) -0.007(3) 0.013(4) 0.002(3)
C55 0.016(5) 0.014(4) 0.021(4) -0.003(3) 0.011(3) -0.004(3)
C56 0.024(5) 0.022(5) 0.020(4) -0.006(4) 0.009(4) 0.000(4)
C57 0.012(4) 0.033(7) 0.018(3) 0.003(3) 0.008(3) -0.003(3)
C58 0.024(5) 0.022(5) 0.014(4) 0.005(3) 0.007(3) -0.002(4)
C59 0.029(6) 0.023(5) 0.015(4) 0.004(3) 0.008(4) 0.001(4)
C60 0.017(5) 0.024(4) 0.014(4) -0.004(3) 0.006(3) 0.000(4)

loop_
_atom_type_symbol
_atom_type_description
_atom_type_scat_dispersion_real
_atom_type_scat_dispersion_imag
_atom_type_scat_source
C C 0.0033 0.0016 'International Tables Vol C Tables 4.2.6.8 and 6.1.1.4'
Cl Cl 0.1484 0.1585 'International Tables Vol C Tables 4.2.6.8 and 6.1.1.4'
Sb Sb -0.5866 1.5461 'International Tables Vol C Tables 4.2.6.8 and 6.1.1.4'

loop_
_geom_angle_atom_site_label_1
_geom_angle_atom_site_label_2
_geom_angle_atom_site_label_3
_geom_angle
_geom_angle_site_symmetry_1
_geom_angle_site_symmetry_3
_geom_angle_publ_flag
Cl7 Sb1 Cl6 94.63(11) . . ?
Cl7 Sb1 Cl5 94.86(11) . . ?
Cl6 Sb1 Cl5 95.24(11) . . ?
C5 C1 C2 102.4(8) . . ?
C5 C1 C9 115.1(9) . . ?
C2 C1 C9 112.7(8) . . ?
C5 C1 Cl1 102.3(6) . . ?
C2 C1 Cl1 110.0(7) . . ?
C9 C1 Cl1 113.3(7) . . ?
C3 C2 C12 123.2(9) . . ?
C3 C2 C1 106.7(8) . . ?
C12 C2 C1 127.5(9) . . ?
C2 C3 C4 109.6(6) . . ?
C2 C3 C15 124.3(10) . . ?
C4 C3 C15 122.7(9) . . ?
C5 C4 C3 110.7(9) . . ?
C5 C4 C18 123.8(10) . . ?
C3 C4 C18 122.7(9) . . ?
C4 C5 C6 126.4(10) . . ?
C4 C5 C1 108.3(9) . . ?
C6 C5 C1 123.6(10) . . ?
C5 C6 C7 109.0(8) . . ?
C5 C6 C20 108.0(9) . . ?
C7 C6 C20 100.8(8) . . ?
C5 C6 Cl2 115.0(7) . . ?
C7 C6 Cl2 110.2(7) . . ?
C20 C6 Cl2 112.9(7) . . ?
C8 C7 C22 120.2(11) . . ?
C8 C7 C6 124.5(11) . . ?
C22 C7 C6 109.2(9) . . ?
C7 C8 C25 120.2(11) . . ?
C7 C8 C9 125.8(11) . . ?
C25 C8 C9 107.8(9) . . ?
C10 C9 C8 102.7(9) . . ?
C10 C9 C1 114.5(8) . . ?
C8 C9 C1 112.3(8) . . ?
C10 C9 Cl3 106.9(7) . . ?
C8 C9 Cl3 107.9(7) . . ?
C1 C9 Cl3 111.8(8) . . ?
C11 C10 C26 118.6(10) . . ?
C11 C10 C9 126.3(10) . . ?
C26 C10 C9 109.0(9) . . ?
C10 C11 C29 120.5(10) . . ?
C10 C11 C12 124.0(10) . . ?
C29 C11 C12 109.9(9) . . ?
C2 C12 C13 108.5(8) . . ?
C2 C12 C11 106.6(8) . . ?
C13 C12 C11 99.3(8) . . ?
C2 C12 C18 116.1(8) . 2_657 ?
C13 C12 C18 112.8(7) . 2_657 ?
C11 C12 C18 112.0(7) . 2_657 ?
C14 C13 C30 117.9(9) . . ?
C14 C13 C12 124.5(9) . . ?
C30 C13 C12 111.2(9) . . ?
C13 C14 C33 120.5(10) . . ?
C13 C14 C15 122.2(9) . . ?
C33 C14 C15 109.4(8) . . ?
C3 C15 C14 109.4(8) . . ?
C3 C15 C16 109.5(8) . . ?
C14 C15 C16 102.5(5) . . ?
C3 C15 Cl4 110.8(5) . . ?
C14 C15 Cl4 111.9(7) . . ?
C16 C15 Cl4 112.5(7) . . ?
C17 C16 C34 120.7(9) . . ?
C17 C16 C15 123.7(9) . . ?
C34 C16 C15 108.8(8) . . ?
C16 C17 C37 118.9(9) . . ?
C16 C17 C18 125.4(9) . . ?
C37 C17 C18 108.8(9) . . ?
C19 C18 C4 107.5(9) . . ?
C19 C18 C17 102.0(8) . . ?
C4 C18 C17 107.6(8) . . ?
C19 C18 C12 112.4(7) . 2_647 ?
C4 C18 C12 113.2(8) . 2_647 ?
C17 C18 C12 113.4(7) . 2_647 ?
C20 C19 C38 118.0(10) . . ?
C20 C19 C18 123.1(10) . . ?
C38 C19 C18 111.0(9) . . ?
C19 C20 C21 120.2(10) . . ?
C19 C20 C6 123.2(10) . . ?
C21 C20 C6 109.4(10) . . ?
C22 C21 C40 120.1(10) . . ?
C22 C21 C20 109.3(10) . . ?
C40 C21 C20 120.4(10) . . ?
C21 C22 C23 121.0(10) . . ?
C21 C22 C7 108.7(9) . . ?
C23 C22 C7 119.5(9) . . ?
C22 C23 C24 120.0(11) . . ?
C22 C23 C42 119.3(10) . . ?
C24 C23 C42 108.3(11) . . ?
C25 C24 C23 118.5(11) . . ?
C25 C24 C44 120.4(10) . . ?
C23 C24 C44 107.9(10) . . ?
C24 C25 C8 121.5(10) . . ?
C24 C25 C26 119.8(10) . . ?
C8 C25 C26 108.6(10) . . ?
C27 C26 C10 123.5(11) . . ?
C27 C26 C25 119.0(10) . . ?
C10 C26 C25 108.5(9) . . ?
C26 C27 C45 121.8(10) . . ?
C26 C27 C28 117.1(10) . . ?
C45 C27 C28 107.2(10) . . ?
C29 C28 C47 121.7(10) . . ?
C29 C28 C27 118.5(10) . . ?
C47 C28 C27 108.7(11) . . ?
C28 C29 C11 121.6(10) . . ?
C28 C29 C30 117.9(10) . . ?
C11 C29 C30 109.5(9) . . ?
C31 C30 C13 121.8(10) . . ?
C31 C30 C29 120.9(10) . . ?
C13 C30 C29 106.6(9) . . ?
C30 C31 C32 120.3(10) . . ?
C30 C31 C48 120.9(10) . . ?
C32 C31 C48 106.2(9) . . ?
C33 C32 C31 118.1(10) . . ?
C33 C32 C50 120.5(10) . . ?
C31 C32 C50 109.5(10) . . ?
C32 C33 C34 120.4(11) . . ?
C32 C33 C14 121.3(10) . . ?
C34 C33 C14 107.5(10) . . ?
C35 C34 C16 120.6(9) . . ?
C35 C34 C33 119.4(11) . . ?
C16 C34 C33 109.9(10) . . ?
C36 C35 C34 119.3(10) . . ?
C36 C35 C51 108.1(10) . . ?
C34 C35 C51 119.3(9) . . ?
C37 C36 C35 120.5(9) . . ?
C37 C36 C53 118.0(10) . . ?
C35 C36 C53 108.9(9) . . ?
C36 C37 C38 121.1(11) . . ?
C36 C37 C17 120.0(10) . . ?
C38 C37 C17 109.4(10) . . ?
C39 C38 C37 120.9(10) . . ?
C39 C38 C19 122.5(10) . . ?
C37 C38 C19 106.9(9) . . ?
C38 C39 C40 119.5(10) . . ?
C38 C39 C54 120.0(10) . . ?
C40 C39 C54 106.5(10) . . ?
C21 C40 C39 119.1(10) . . ?
C21 C40 C41 118.3(10) . . ?
C39 C40 C41 109.3(10) . . ?
C42 C41 C55 120.7(9) . . ?
C42 C41 C40 121.0(10) . . ?
C55 C41 C40 107.7(9) . . ?
C41 C42 C43 119.6(10) . . ?
C41 C42 C23 120.2(10) . . ?
C43 C42 C23 107.0(9) . . ?
C57 C43 C44 120.2(10) . . ?
C57 C43 C42 119.3(9) . . ?
C44 C43 C42 108.8(7) . . ?
C45 C44 C43 121.5(10) . . ?
C45 C44 C24 119.2(10) . . ?
C43 C44 C24 108.0(9) . . ?
C44 C45 C27 119.6(9) . . ?
C44 C45 C46 119.5(9) . . ?
C27 C45 C46 107.8(9) . . ?
C58 C46 C47 121.6(9) . . ?
C58 C46 C45 119.3(9) . . ?
C47 C46 C45 108.2(9) . . ?
C48 C47 C28 120.3(10) . . ?
C48 C47 C46 119.1(10) . . ?
C28 C47 C46 108.1(9) . . ?
C47 C48 C49 119.0(10) . . ?
C47 C48 C31 118.4(9) . . ?
C49 C48 C31 110.4(10) . . ?
C59 C49 C48 121.5(10) . . ?
C59 C49 C50 120.6(10) . . ?
C48 C49 C50 106.9(10) . . ?
C51 C50 C32 119.6(12) . . ?
C51 C50 C49 118.6(12) . . ?
C32 C50 C49 107.0(10) . . ?
C50 C51 C52 121.6(12) . . ?
C50 C51 C35 120.8(12) . . ?
C52 C51 C35 108.2(10) . . ?
C60 C52 C51 119.7(11) . . ?
C60 C52 C53 118.3(10) . . ?
C51 C52 C53 108.4(10) . . ?
C54 C53 C52 121.4(10) . . ?
C54 C53 C36 120.6(10) . . ?
C52 C53 C36 106.3(10) . . ?
C53 C54 C55 118.9(10) . . ?
C53 C54 C39 119.2(9) . . ?
C55 C54 C39 109.0(10) . . ?
C56 C55 C41 120.5(9) . . ?
C56 C55 C54 120.5(10) . . ?
C41 C55 C54 107.5(9) . . ?
C55 C56 C57 119.2(10) . . ?
C55 C56 C60 120.6(10) . . ?
C57 C56 C60 108.2(9) . . ?
C43 C57 C56 120.5(10) . . ?
C43 C57 C58 118.8(9) . . ?
C56 C57 C58 108.1(8) . . ?
C46 C58 C59 118.2(10) . . ?
C46 C58 C57 120.7(9) . . ?
C59 C58 C57 107.7(9) . . ?
C49 C59 C58 120.6(10) . . ?
C49 C59 C60 120.5(11) . . ?
C58 C59 C60 106.7(10) . . ?
C52 C60 C56 120.3(10) . . ?
C52 C60 C59 118.8(11) . . ?
C56 C60 C59 109.3(10) . . ?

loop_
_geom_bond_atom_site_label_1
_geom_bond_atom_site_label_2
_geom_bond_distance
_geom_bond_site_symmetry_2
_geom_bond_publ_flag
Sb1 Cl7 2.335(3) . ?
Sb1 Cl6 2.336(3) . ?
Sb1 Cl5 2.3552(19) . ?
Cl1 C1 1.837(10) . ?
Cl2 C6 1.830(10) . ?
Cl3 C9 1.835(11) . ?
Cl4 C15 1.827(7) . ?
C1 C5 1.536(13) . ?
C1 C2 1.545(14) . ?
C1 C9 1.584(15) . ?
C2 C3 1.374(14) . ?
C2 C12 1.500(14) . ?
C3 C4 1.471(15) . ?
C3 C15 1.494(9) . ?
C4 C5 1.328(15) . ?
C4 C18 1.518(14) . ?
C5 C6 1.468(14) . ?
C6 C7 1.516(14) . ?
C6 C20 1.527(16) . ?
C7 C8 1.345(10) . ?
C7 C22 1.453(15) . ?
C8 C25 1.441(15) . ?
C8 C9 1.523(15) . ?
C9 C10 1.512(16) . ?
C10 C11 1.361(15) . ?
C10 C26 1.424(15) . ?
C11 C29 1.422(14) . ?
C11 C12 1.559(16) . ?
C12 C13 1.529(14) . ?
C12 C18 1.574(11) 2_657 ?
C13 C14 1.368(14) . ?
C13 C30 1.454(15) . ?
C14 C33 1.450(15) . ?
C14 C15 1.513(15) . ?
C15 C16 1.527(14) . ?
C16 C17 1.369(14) . ?
C16 C34 1.421(14) . ?
C17 C37 1.459(15) . ?
C17 C18 1.526(14) . ?
C18 C19 1.507(15) . ?
C19 C20 1.388(16) . ?
C19 C38 1.457(15) . ?
C20 C21 1.436(16) . ?
C21 C22 1.405(15) . ?
C21 C40 1.423(15) . ?
C22 C23 1.414(15) . ?
C23 C24 1.429(12) . ?
C23 C42 1.450(15) . ?
C24 C25 1.393(16) . ?
C24 C44 1.454(15) . ?
C25 C26 1.459(16) . ?
C26 C27 1.385(15) . ?
C27 C45 1.429(15) . ?
C27 C28 1.470(16) . ?
C28 C29 1.393(16) . ?
C28 C47 1.416(16) . ?
C29 C30 1.463(14) . ?
C30 C31 1.359(15) . ?
C31 C32 1.454(15) . ?
C31 C48 1.457(16) . ?
C32 C33 1.374(17) . ?
C32 C50 1.462(16) . ?
C33 C34 1.450(10) . ?
C34 C35 1.410(14) . ?
C35 C36 1.403(15) . ?
C35 C51 1.461(16) . ?
C36 C37 1.398(16) . ?
C36 C53 1.481(15) . ?
C37 C38 1.448(15) . ?
C38 C39 1.362(16) . ?
C39 C40 1.430(15) . ?
C39 C54 1.480(16) . ?
C40 C41 1.470(15) . ?
C41 C42 1.362(14) . ?
C41 C55 1.449(15) . ?
C42 C43 1.449(16) . ?
C43 C57 1.409(12) . ?
C43 C44 1.417(15) . ?
C44 C45 1.406(14) . ?
C45 C46 1.459(14) . ?
C46 C58 1.392(14) . ?
C46 C47 1.436(15) . ?
C47 C48 1.408(15) . ?
C48 C49 1.441(15) . ?
C49 C59 1.358(16) . ?
C49 C50 1.481(16) . ?
C50 C51 1.366(14) . ?
C51 C52 1.432(17) . ?
C52 C60 1.415(16) . ?
C52 C53 1.448(17) . ?
C53 C54 1.394(17) . ?
C54 C55 1.449(14) . ?
C55 C56 1.380(15) . ?
C56 C57 1.430(15) . ?
C56 C60 1.435(15) . ?
C57 C58 1.473(15) . ?
C58 C59 1.453(16) . ?
C59 C60 1.458(17) . ?
